data_1530373
loop_
_publ_author_name
'Mayer, H.W.'
'Alasafi, K.M.'
'Bernauer, O.'

_publ_section_title
;
 Strukturuntersuchungen an Ti Me1.87 und Ti Me1.87 D2.36 (Me= V.40 Mn.60)
 mittels Neutronenbeugung
;
_journal_name_full 'Journal of the Less-Common Metals'
_journal_page_first 7
_journal_page_last 10
_journal_volume 88
_journal_year 1982
_chemical_formula_sum 'D2.46 Mn1.2 Ti V0.8'
_chemical_name_systematic 'Ti V.80 Mn1.20 D2.46'
_space_group_IT_number 194
_symmetry_space_group_name_Hall '-P 6c 2c'
_symmetry_space_group_name_H-M 'P 63/m m c'
_cell_angle_alpha 90
_cell_angle_beta 90
_cell_angle_gamma 120
_cell_formula_units_Z 4
_cell_length_a 5.229
_cell_length_b 5.229
_cell_length_c 8.581
_cell_volume 203.192
_citation_journal_id_ASTM JCOMAH
_cod_data_source_file Mayer_JCOMAH_1982_947.cif
_cod_data_source_block D2.46Mn1.2Ti1V0.8
_cod_original_cell_volume 203.1917
_cod_original_formula_sum 'D2.46 Mn1.2 Ti1 V0.8'
_cod_database_code 1530373

loop_
_symmetry_equiv_pos_as_xyz
x,y,z
x-y,x,z+1/2
-y,x-y,z
-x,-y,z+1/2
-x+y,-x,z
y,-x+y,z+1/2
-y,-x,-z+1/2
x-y,-y,-z
x,x-y,-z+1/2
y,x,-z
-x+y,y,-z+1/2
-x,-x+y,-z
-x,-y,-z
-x+y,-x,-z-1/2
y,-x+y,-z
x,y,-z-1/2
x-y,x,-z
-y,x-y,-z-1/2
y,x,z-1/2
-x+y,y,z
-x,-x+y,z-1/2
-y,-x,z
x-y,-y,z-1/2
x,x-y,z

loop_
_atom_site_label
_atom_site_type_symbol
_atom_site_fract_x
_atom_site_fract_y
_atom_site_fract_z
_atom_site_occupancy
_atom_site_U_iso_or_equiv
D3 D 0.445 0.89 0.25 0.238 0.0
V2 V 0.829 0.658 0.25 0.4 0.0
D4 D 0.538 0.076 0.103 0.199 0.0
Ti1 Ti 0.3333 0.6667 0.073 1 0.0
V1 V 0 0 0 0.4 0.0
Mn2 Mn 0.829 0.658 0.25 0.6 0.0
Mn1 Mn 0 0 0 0.6 0.0
D1 D 0.299 -0.02 0.086 0.212 0.0
D2 D 0.3333 0.6667 0.626 0.239 0.0
